data_2007719
loop_
_publ_author_name
'Vittal, Jagadese J.'
'Cao, Shu-Geng'
'Goh, Swee-Hock'
'Tan, Goek-Kheng'
'Sim, Keng-Yeow'

_publ_section_title
;
 Three Novel Isomeric Pyranocoumarins from <i>Calophyllum
 teysmannii</i>: Calanone, Isocalanone and Teysmanone A
;
_journal_issue 10
_journal_name_full 'Acta Crystallographica Section C'
_journal_page_first 1536
_journal_page_last 1540
_journal_paper_doi 10.1107/S0108270198005691
_journal_volume 54
_journal_year 1998
_chemical_formula_moiety 'C27 H20 O5'
_chemical_formula_sum 'C27 H20 O5'
_chemical_formula_weight 424.452
_chemical_name_common isocalanone
_chemical_name_systematic
;
 ?
;
_space_group_IT_number 14
_symmetry_cell_setting monoclinic
_symmetry_space_group_name_Hall '-P 2yn'
_symmetry_space_group_name_H-M 'P 1 21/n 1'
_audit_creation_method SHELXL
_cell_angle_alpha 90.00
_cell_angle_beta 95.3030(10)
_cell_angle_gamma 90.00
_cell_formula_units_Z 4
_cell_length_a 6.0017(3)
_cell_length_b 27.3003(13)
_cell_length_c 12.8273(6)
_cell_measurement_reflns_used 5944
_cell_measurement_temperature 293(2)
_cell_measurement_theta_max 29.36
_cell_measurement_theta_min 1.76
_cell_volume 2092.73(17)
_computing_cell_refinement 'SAINT (Siemens, 1996a)'
_computing_data_collection 'SMART (Siemens, 1996a)'
_computing_data_reduction SAINT
_computing_molecular_graphics SHELXTL
_computing_publication_material SHELXTL
_computing_structure_refinement 'SHELXTL (Siemens, 1996b)'
_computing_structure_solution 'SHELXS86 (Sheldrick, 1990)'
_diffrn_ambient_temperature 293(2)
_diffrn_measurement_device 'Siemens SMART CCD'
_diffrn_measurement_method 'frames and \w scans'
_diffrn_radiation_monochromator graphite
_diffrn_radiation_source 'fine-focus sealed tube'
_diffrn_radiation_type MoK\a
_diffrn_radiation_wavelength 0.71073
_diffrn_reflns_av_R_equivalents 0.026
_diffrn_reflns_av_sigmaI/netI 0.0375
_diffrn_reflns_limit_h_max 7
_diffrn_reflns_limit_h_min -8
_diffrn_reflns_limit_k_max 37
_diffrn_reflns_limit_k_min -36
_diffrn_reflns_limit_l_max 14
_diffrn_reflns_limit_l_min -17
_diffrn_reflns_number 12794
_diffrn_reflns_theta_max 29.36
_diffrn_reflns_theta_min 1.76
_exptl_absorpt_coefficient_mu 0.093
_exptl_absorpt_correction_T_max 0.982
_exptl_absorpt_correction_T_min 0.785
_exptl_absorpt_correction_type 'empirical (SADABS; Sheldrick, 1996)'
_exptl_crystal_colour yellow
_exptl_crystal_density_diffrn 1.347
_exptl_crystal_density_method 'not measured'
_exptl_crystal_description 'Cut long needle'
_exptl_crystal_F_000 888
_exptl_crystal_size_max 0.30
_exptl_crystal_size_mid 0.20
_exptl_crystal_size_min 0.15
_refine_diff_density_max 0.224
_refine_diff_density_min -0.176
_refine_ls_extinction_coef 0.0117(11)
_refine_ls_extinction_method SHELXTL
_refine_ls_goodness_of_fit_all 1.053
_refine_ls_goodness_of_fit_obs 1.153
_refine_ls_hydrogen_treatment
;
The positional and isotropic thermal parameters of the hydroxyl H atom were
refined in the least-squares cycles.
;
_refine_ls_matrix_type full
_refine_ls_number_parameters 294
_refine_ls_number_reflns 5131
_refine_ls_number_restraints 0
_refine_ls_restrained_S_all 1.053
_refine_ls_restrained_S_obs 1.153
_refine_ls_R_factor_all 0.080
_refine_ls_R_factor_obs 0.049
_refine_ls_shift/esd_max 0.000
_refine_ls_shift/esd_mean 0.000
_refine_ls_structure_factor_coef Fsqd
_refine_ls_weighting_details 'w = 1/[\s^2^(Fo^2^)+(0.0462P)^2^+0.3604P] where P = (Fo^2^+2Fc^2^)/3'
_refine_ls_weighting_scheme calc
_refine_ls_wR_factor_all 0.120
_refine_ls_wR_factor_obs 0.107
_reflns_number_observed 3487
_reflns_number_total 5131
_reflns_observed_criterion I>2\s(I)
_cod_data_source_file de1085.cif
_cod_data_source_block 2
_cod_depositor_comments
;
The following automatic conversions were performed:
'_symmetry_cell_setting' value 'Monoclinic' changed to 'monoclinic'
according to '/home/saulius/struct/CIF-dictionaries/cif_core.dic'
dictionary named 'cif_core.dic' version 2.4.1 from 2010-06-29.

Automatic conversion script
Id: cif_fix_enum 1527 2010-12-29 10:47:43Z saulius 

The following automatic conversions were performed:

'_symmetry_cell_setting' value 'Monoclinic' changed to 'monoclinic'
according to /home/saulius/struct/CIF-dictionaries/cif_core.dic
dictionary named 'cif_core.dic' version 2.4.1 from 2010-06-29.

Automatic conversion script
Id: cif_fix_values 1715 2011-07-08 13:25:40Z adriana 

The following automatic conversions were performed:

'_refine_ls_weighting_scheme' value 'calc w =
1/[\s^2^(Fo^2^)+(0.0462P)^2^+0.3604P] where P = (Fo^2^+2Fc^2^)/3' was
changed to 'calc'. New tag '_refine_ls_weighting_details' was
created. The value of the new tag was set to 'w =
1/[\s^2^(Fo^2^)+(0.0462P)^2^+0.3604P] where P = (Fo^2^+2Fc^2^)/3'.

Automatic conversion script
Id: cif_fix_values 3143 2015-03-26 13:38:13Z robertas 
;
_cod_original_cell_volume 2092.7(2)
_cod_original_sg_symbol_H-M 'P 21/n'
_cod_database_code 2007719

loop_
_symmetry_equiv_pos_as_xyz
'x, y, z'
'-x+1/2, y+1/2, -z+1/2'
'-x, -y, -z'
'x-1/2, -y-1/2, z-1/2'

loop_
_atom_site_aniso_label
_atom_site_aniso_U_11
_atom_site_aniso_U_22
_atom_site_aniso_U_33
_atom_site_aniso_U_12
_atom_site_aniso_U_13
_atom_site_aniso_U_23
O1 0.0535(7) 0.0455(6) 0.0461(6) 0.0129(5) -0.0010(5) 0.0008(5)
O2 0.0911(10) 0.0589(8) 0.0569(8) 0.0309(7) -0.0106(7) 0.0002(6)
C1 0.0670(12) 0.0435(9) 0.0456(9) 0.0081(8) -0.0102(8) -0.0026(7)
C2 0.0704(12) 0.0486(9) 0.0398(9) 0.0061(8) -0.0023(8) 0.0021(7)
C3 0.0547(10) 0.0368(8) 0.0386(8) -0.0024(7) 0.0018(7) -0.0010(6)
C4 0.0474(9) 0.0342(7) 0.0376(8) -0.0003(6) 0.0036(7) -0.0009(6)
C5 0.0433(9) 0.0317(7) 0.0443(8) 0.0023(6) 0.0001(7) -0.0005(6)
C6 0.0405(8) 0.0348(7) 0.0420(8) 0.0041(6) 0.0069(6) -0.0013(6)
C7 0.0411(8) 0.0346(7) 0.0366(8) 0.0002(6) 0.0079(6) 0.0000(6)
C8 0.0390(8) 0.0342(7) 0.0381(8) 0.0025(6) 0.0067(6) -0.0017(6)
C9 0.0444(8) 0.0356(7) 0.0381(8) 0.0012(6) 0.0081(6) -0.0037(6)
C10 0.0563(10) 0.0458(9) 0.0319(8) 0.0013(8) 0.0011(7) 0.0020(7)
C11 0.0659(12) 0.0598(11) 0.0547(11) -0.0134(9) 0.0068(9) -0.0033(9)
C12 0.0660(13) 0.101(2) 0.0582(12) -0.0147(12) 0.0194(10) -0.0042(12)
C13 0.0793(15) 0.087(2) 0.0491(11) 0.0174(12) 0.0126(10) -0.0103(11)
C14 0.098(2) 0.0518(11) 0.0475(10) 0.0093(10) 0.0094(10) -0.0048(8)
C15 0.0808(13) 0.0444(9) 0.0452(9) -0.0021(9) 0.0145(9) 0.0024(7)
O3 0.0559(7) 0.0633(8) 0.0404(6) 0.0177(6) 0.0143(6) 0.0008(5)
C16 0.0432(9) 0.0471(9) 0.0526(10) 0.0106(7) 0.0090(7) 0.0004(7)
C17 0.0471(9) 0.0511(9) 0.0524(10) 0.0105(8) 0.0175(8) -0.0033(8)
C18 0.0444(9) 0.0422(8) 0.0428(9) 0.0036(7) 0.0129(7) -0.0070(7)
C19 0.0657(12) 0.0626(11) 0.0426(9) 0.0061(9) 0.0130(8) -0.0025(8)
C20 0.0608(12) 0.0659(12) 0.0767(14) -0.0124(10) 0.0158(10) -0.0164(10)
O4 0.0566(7) 0.0470(6) 0.0373(6) 0.0159(5) 0.0112(5) 0.0006(5)
O5 0.0483(7) 0.0623(7) 0.0512(7) 0.0160(6) 0.0175(5) 0.0078(5)
C21 0.0406(8) 0.0355(7) 0.0397(8) 0.0018(6) 0.0064(6) -0.0055(6)
C22 0.0393(8) 0.0330(7) 0.0392(8) 0.0056(6) 0.0076(6) -0.0029(6)
C23 0.0409(9) 0.0481(9) 0.0445(9) 0.0037(7) 0.0063(7) -0.0033(7)
C24 0.0565(11) 0.0626(11) 0.0431(9) 0.0152(9) 0.0025(8) 0.0008(8)
C25 0.0687(13) 0.0556(11) 0.0514(10) 0.0121(9) 0.0212(9) 0.0123(8)
C26 0.0530(11) 0.0510(10) 0.0720(12) 0.0010(8) 0.0208(9) 0.0124(9)
C27 0.0409(9) 0.0444(9) 0.0561(10) 0.0020(7) 0.0054(7) 0.0047(7)

loop_
_atom_site_label
_atom_site_fract_x
_atom_site_fract_y
_atom_site_fract_z
_atom_site_U_iso_or_equiv
_atom_site_thermal_displace_type
_atom_site_calc_flag
_atom_site_refinement_flags
_atom_site_occupancy
_atom_site_disorder_group
_atom_site_type_symbol
O1 0.4168(2) 0.04196(4) 0.22364(9) 0.0487(3) Uani d . 1 . O
O2 0.5607(2) -0.00661(5) 0.34900(10) 0.0701(4) Uani d . 1 . O
C1 0.4256(3) 0.02532(6) 0.32607(13) 0.0530(4) Uani d . 1 . C
C2 0.2790(3) 0.04873(6) 0.39268(13) 0.0534(4) Uani d . 1 . C
H2 0.2867(3) 0.03942(6) 0.46266(13) 0.064 Uiso calc R 1 . H
C3 0.1305(3) 0.08358(5) 0.35899(12) 0.0435(4) Uani d . 1 . C
C4 0.1088(3) 0.09623(5) 0.24812(12) 0.0398(3) Uani d . 1 . C
C5 0.2585(3) 0.07500(5) 0.18405(12) 0.0400(3) Uani d . 1 . C
C6 0.2582(2) 0.08345(5) 0.07713(12) 0.0389(3) Uani d . 1 . C
C7 0.0959(3) 0.11469(5) 0.03007(11) 0.0372(3) Uani d . 1 . C
C8 -0.0614(2) 0.13864(5) 0.08924(11) 0.0369(3) Uani d . 1 . C
C9 -0.0594(3) 0.12636(5) 0.19687(12) 0.0391(3) Uani d . 1 . C
C10 -0.0004(3) 0.10882(6) 0.43680(12) 0.0448(4) Uani d . 1 . C
C11 -0.1623(3) 0.08413(7) 0.48555(14) 0.0600(5) Uani d . 1 . C
H11 -0.1877(3) 0.05104(7) 0.47194(14) 0.072 Uiso calc R 1 . H
C12 -0.2872(4) 0.10863(9) 0.5549(2) 0.0743(6) Uani d . 1 . C
H12 -0.3991(4) 0.09209(9) 0.5861(2) 0.089 Uiso calc R 1 . H
C13 -0.2470(4) 0.15685(9) 0.57765(15) 0.0713(6) Uani d . 1 . C
H13 -0.3335(4) 0.17324(9) 0.62303(15) 0.086 Uiso calc R 1 . H
C14 -0.0788(4) 0.18112(7) 0.53357(14) 0.0655(5) Uani d . 1 . C
H14 -0.0475(4) 0.21359(7) 0.55133(14) 0.079 Uiso calc R 1 . H
C15 0.0438(3) 0.15748(6) 0.46302(13) 0.0563(5) Uani d . 1 . C
H15 0.1566(3) 0.17418(6) 0.43281(13) 0.068 Uiso calc R 1 . H
O3 -0.2220(2) 0.14252(5) 0.25310(9) 0.0526(3) Uani d . 1 . O
H1 -0.324(4) 0.1566(8) 0.2042(17) 0.079(7) Uiso d . 1 . H
C16 0.4210(3) 0.06237(6) 0.01227(13) 0.0473(4) Uani d . 1 . C
H16 0.5502(3) 0.04763(6) 0.04329(13) 0.057 Uiso calc R 1 . H
C17 0.3838(3) 0.06434(6) -0.09072(13) 0.0494(4) Uani d . 1 . C
H17 0.4913(3) 0.05223(6) -0.13168(13) 0.059 Uiso calc R 1 . H
C18 0.1731(3) 0.08554(6) -0.14282(12) 0.0426(4) Uani d . 1 . C
C19 0.2108(3) 0.11275(7) -0.24223(13) 0.0565(5) Uani d . 1 . C
H19A 0.0711(3) 0.12568(7) -0.27289(13) 0.085 Uiso calc R 1 . H
H19B 0.2713(3) 0.09072(7) -0.29068(13) 0.085 Uiso calc R 1 . H
H19C 0.3140(3) 0.13915(7) -0.22628(13) 0.085 Uiso calc R 1 . H
C20 -0.0051(3) 0.04631(7) -0.1626(2) 0.0672(5) Uani d . 1 . C
H20A -0.1390(3) 0.06072(7) -0.1961(2) 0.101 Uiso calc R 1 . H
H20B -0.0367(3) 0.03203(7) -0.0972(2) 0.101 Uiso calc R 1 . H
H20C 0.0476(3) 0.02136(7) -0.2070(2) 0.101 Uiso calc R 1 . H
O4 0.0849(2) 0.12308(4) -0.07378(8) 0.0465(3) Uani d . 1 . O
O5 -0.4055(2) 0.18036(4) 0.08860(9) 0.0531(3) Uani d . 1 . O
C21 -0.2330(3) 0.17297(5) 0.04380(12) 0.0384(3) Uani d . 1 . C
C22 -0.2073(2) 0.20243(5) -0.05199(11) 0.0369(3) Uani d . 1 . C
C23 -0.3932(3) 0.21014(6) -0.12226(12) 0.0444(4) Uani d . 1 . C
H23 -0.5288(3) 0.19545(6) -0.11102(12) 0.053 Uiso calc R 1 . H
C24 -0.3785(3) 0.23951(7) -0.20890(13) 0.0542(4) Uani d . 1 . C
H24 -0.5025(3) 0.24369(7) -0.25714(13) 0.065 Uiso calc R 1 . H
C25 -0.1794(3) 0.26272(7) -0.22396(14) 0.0576(5) Uani d . 1 . C
H25 -0.1691(3) 0.28243(7) -0.28246(14) 0.069 Uiso calc R 1 . H
C26 0.0034(3) 0.25661(7) -0.1523(2) 0.0577(5) Uani d . 1 . C
H26 0.1357(3) 0.27320(7) -0.1612(2) 0.069 Uiso calc R 1 . H
C27 -0.0079(3) 0.22605(6) -0.06730(14) 0.0471(4) Uani d . 1 . C
H27 0.1177(3) 0.22128(6) -0.02032(14) 0.056 Uiso calc R 1 . H

loop_
_atom_type_symbol
_atom_type_description
_atom_type_scat_dispersion_real
_atom_type_scat_dispersion_imag
_atom_type_scat_source
C C 0.0033 0.0016 'International Tables Vol C Tables 4.2.6.8 and 6.1.1.4'
H H 0.0000 0.0000 'International Tables Vol C Tables 4.2.6.8 and 6.1.1.4'
O O 0.0106 0.0060 'International Tables Vol C Tables 4.2.6.8 and 6.1.1.4'

loop_
_geom_angle_atom_site_label_1
_geom_angle_atom_site_label_2
_geom_angle_atom_site_label_3
_geom_angle
_geom_angle_publ_flag
C5 O1 C1 122.03(13) y
O2 C1 O1 115.7(2) y
O2 C1 C2 127.8(2) y
O1 C1 C2 116.56(14) y
C3 C2 C1 123.3(2) y
C2 C3 C4 118.49(14) y
C2 C3 C10 118.97(14) y
C4 C3 C10 122.51(14) y
C5 C4 C9 115.92(13) y
C5 C4 C3 118.10(14) y
C9 C4 C3 125.88(14) y
O1 C5 C6 114.31(13) y
O1 C5 C4 121.01(13) y
C6 C5 C4 124.65(14) y
C7 C6 C5 117.84(13) y
C7 C6 C16 118.28(13) y
C5 C6 C16 123.87(14) y
O4 C7 C6 120.12(12) y
O4 C7 C8 118.35(13) y
C6 C7 C8 121.53(13) y
C9 C8 C7 117.61(13) y
C9 C8 C21 118.57(12) y
C7 C8 C21 123.73(13) y
O3 C9 C4 117.68(13) y
O3 C9 C8 120.27(14) y
C4 C9 C8 122.04(13) y
C11 C10 C15 119.0(2) ?
C11 C10 C3 120.89(15) ?
C15 C10 C3 120.14(15) ?
C10 C11 C12 120.0(2) ?
C13 C12 C11 120.5(2) ?
C12 C13 C14 120.0(2) ?
C13 C14 C15 120.1(2) ?
C14 C15 C10 120.3(2) ?
C17 C16 C6 119.6(2) y
C16 C17 C18 121.47(14) y
O4 C18 C17 109.58(12) y
O4 C18 C19 104.69(12) y
C17 C18 C19 112.48(13) y
O4 C18 C20 107.58(12) y
C17 C18 C20 110.86(14) y
C19 C18 C20 111.3(2) y
C7 O4 C18 119.02(11) y
O5 C21 C8 120.07(13) y
O5 C21 C22 116.58(13) y
C8 C21 C22 123.26(12) y
C23 C22 C27 119.37(14) ?
C23 C22 C21 118.72(13) ?
C27 C22 C21 121.61(14) ?
C24 C23 C22 120.3(2) ?
C23 C24 C25 120.0(2) ?
C26 C25 C24 119.9(2) ?
C25 C26 C27 120.5(2) ?
C26 C27 C22 119.9(2) ?

loop_
_geom_bond_atom_site_label_1
_geom_bond_atom_site_label_2
_geom_bond_site_symmetry_2
_geom_bond_distance
_geom_bond_publ_flag
O1 C5 . 1.373(2) y
O1 C1 . 1.387(2) y
O2 C1 . 1.208(2) y
C1 C2 . 1.432(2) y
C2 C3 . 1.347(2) y
C3 C4 . 1.458(2) y
C3 C10 . 1.494(2) y
C4 C5 . 1.398(2) y
C4 C9 . 1.416(2) y
C5 C6 . 1.391(2) y
C6 C7 . 1.390(2) y
C6 C16 . 1.458(2) y
C7 O4 . 1.347(2) y
C7 C8 . 1.424(2) y
C8 C9 . 1.420(2) y
C8 C21 . 1.472(2) y
C9 O3 . 1.341(2) y
C10 C11 . 1.379(2) ?
C10 C15 . 1.390(2) ?
C11 C12 . 1.387(3) ?
C12 C13 . 1.365(3) ?
C13 C14 . 1.372(3) ?
C14 C15 . 1.378(2) ?
C16 C17 . 1.320(2) y
C17 C18 . 1.491(2) y
C18 O4 . 1.484(2) y
C18 C19 . 1.511(2) y
C18 C20 . 1.519(2) y
O5 C21 . 1.246(2) y
C21 C22 . 1.488(2) y
C22 C23 . 1.384(2) ?
C22 C27 . 1.389(2) ?
C23 C24 . 1.380(2) ?
C24 C25 . 1.381(3) ?
C25 C26 . 1.375(3) ?
C26 C27 . 1.379(2) ?

loop_
_geom_torsion_atom_site_label_1
_geom_torsion_atom_site_label_2
_geom_torsion_atom_site_label_3
_geom_torsion_atom_site_label_4
_geom_torsion
C5 O1 C1 O2 174.22(15)
C5 O1 C1 C2 -7.4(2)
O2 C1 C2 C3 -178.8(2)
O1 C1 C2 C3 3.1(3)
C1 C2 C3 C4 3.5(3)
C1 C2 C3 C10 -174.6(2)
C2 C3 C4 C5 -6.1(2)
C10 C3 C4 C5 171.97(14)
C2 C3 C4 C9 170.2(2)
C10 C3 C4 C9 -11.7(2)
C1 O1 C5 C6 -173.11(14)
C1 O1 C5 C4 4.9(2)
C9 C4 C5 O1 -174.59(13)
C3 C4 C5 O1 2.1(2)
C9 C4 C5 C6 3.2(2)
C3 C4 C5 C6 179.88(14)
O1 C5 C6 C7 177.01(13)
C4 C5 C6 C7 -0.9(2)
O1 C5 C6 C16 -4.4(2)
C4 C5 C6 C16 177.64(15)
C5 C6 C7 O4 -178.30(13)
C16 C6 C7 O4 3.1(2)
C5 C6 C7 C8 1.9(2)
C16 C6 C7 C8 -176.73(14)
O4 C7 C8 C9 175.00(13)
C6 C7 C8 C9 -5.2(2)
O4 C7 C8 C21 -1.3(2)
C6 C7 C8 C21 178.44(14)
C5 C4 C9 O3 172.04(14)
C3 C4 C9 O3 -4.3(2)
C5 C4 C9 C8 -6.7(2)
C3 C4 C9 C8 176.96(14)
C7 C8 C9 O3 -170.95(13)
C21 C8 C9 O3 5.6(2)
C7 C8 C9 C4 7.7(2)
C21 C8 C9 C4 -175.73(13)
C2 C3 C10 C11 -69.2(2)
C4 C3 C10 C11 112.7(2)
C2 C3 C10 C15 109.2(2)
C4 C3 C10 C15 -68.9(2)
C15 C10 C11 C12 3.8(3)
C3 C10 C11 C12 -177.8(2)
C10 C11 C12 C13 -1.8(3)
C11 C12 C13 C14 -1.4(3)
C12 C13 C14 C15 2.6(3)
C13 C14 C15 C10 -0.6(3)
C11 C10 C15 C14 -2.6(3)
C3 C10 C15 C14 179.0(2)
C7 C6 C16 C17 -14.6(2)
C5 C6 C16 C17 166.8(2)
C6 C16 C17 C18 -3.0(3)
C16 C17 C18 O4 28.3(2)
C16 C17 C18 C19 144.3(2)
C16 C17 C18 C20 -90.3(2)
C6 C7 O4 C18 25.5(2)
C8 C7 O4 C18 -154.69(13)
C17 C18 O4 C7 -39.7(2)
C19 C18 O4 C7 -160.58(14)
C20 C18 O4 C7 80.9(2)
C9 C8 C21 O5 -19.4(2)
C7 C8 C21 O5 156.91(15)
C9 C8 C21 C22 156.97(14)
C7 C8 C21 C22 -26.7(2)
O5 C21 C22 C23 -40.8(2)
C8 C21 C22 C23 142.69(15)
O5 C21 C22 C27 132.9(2)
C8 C21 C22 C27 -43.6(2)
C27 C22 C23 C24 2.5(2)
C21 C22 C23 C24 176.37(14)
C22 C23 C24 C25 -2.2(2)
C23 C24 C25 C26 -0.2(3)
C24 C25 C26 C27 2.3(3)
C25 C26 C27 C22 -2.0(3)
C23 C22 C27 C26 -0.4(2)
C21 C22 C27 C26 -174.08(15)

loop_
_cod_related_entry_id
_cod_related_entry_database
_cod_related_entry_code
1 ChemSpider 9179595
